data_4516949
loop_
_publ_author_name
'Bannigan, Pauric'
'Durack, Edel'
'Madden, Conor'
'Lusi, Matteo'
'Hudson, Sarah P.'

_publ_section_title
;
 Role of Biorelevant Dissolution Media in the Selection of Optimal Salt
 Forms of Oral Drugs: Maximizing the Gastrointestinal Solubility and in
 Vitro Activity of the Antimicrobial Molecule, Clofazimine.
;
_journal_issue 12
_journal_name_full 'ACS omega'
_journal_page_first 8969
_journal_page_last 8981
_journal_paper_doi 10.1021/acsomega.7b01454
_journal_volume 2
_journal_year 2017
_chemical_formula_sum 'C27 H25 Cl2 N4 O4.25 P'
_chemical_formula_weight 575.38
_space_group_crystal_system triclinic
_space_group_IT_number 2
_space_group_name_Hall '-P 1'
_space_group_name_H-M_alt 'P -1'
_atom_sites_solution_hydrogens geom
_audit_creation_method SHELXL-2014/7
_cell_angle_alpha 96.495(2)
_cell_angle_beta 92.025(2)
_cell_angle_gamma 110.640(2)
_cell_formula_units_Z 8
_cell_length_a 14.3064(9)
_cell_length_b 15.1345(9)
_cell_length_c 27.9096(17)
_cell_measurement_reflns_used 235
_cell_measurement_temperature 100(2)
_cell_measurement_theta_max 20
_cell_measurement_theta_min 2
_cell_volume 5600.4(6)
_computing_structure_refinement 'SHELXL-2014/7 (Sheldrick, 2014)'
_diffrn_ambient_temperature 100(2)
_diffrn_measured_fraction_theta_full 0.999
_diffrn_measured_fraction_theta_max 0.995
_diffrn_measurement_device_type 'Bruker D8 Quest'
_diffrn_radiation_type MoK\a
_diffrn_radiation_wavelength 0.71073
_diffrn_reflns_av_R_equivalents 0.1489
_diffrn_reflns_av_unetI/netI 0.1293
_diffrn_reflns_Laue_measured_fraction_full 0.999
_diffrn_reflns_Laue_measured_fraction_max 0.995
_diffrn_reflns_limit_h_max 18
_diffrn_reflns_limit_h_min -18
_diffrn_reflns_limit_k_max 19
_diffrn_reflns_limit_k_min -19
_diffrn_reflns_limit_l_max 36
_diffrn_reflns_limit_l_min -36
_diffrn_reflns_number 183791
_diffrn_reflns_point_group_measured_fraction_full 0.999
_diffrn_reflns_point_group_measured_fraction_max 0.995
_diffrn_reflns_theta_full 25.242
_diffrn_reflns_theta_max 27.516
_diffrn_reflns_theta_min 2.455
_exptl_absorpt_coefficient_mu 0.330
_exptl_absorpt_correction_T_max 0.7456
_exptl_absorpt_correction_T_min 0.7166
_exptl_absorpt_correction_type multi-scan
_exptl_absorpt_process_details sadabs
_exptl_crystal_colour purple
_exptl_crystal_density_diffrn 1.365
_exptl_crystal_description plates
_exptl_crystal_F_000 2384
_exptl_crystal_size_max 0.200
_exptl_crystal_size_mid 0.100
_exptl_crystal_size_min 0.100
_refine_diff_density_max 1.169
_refine_diff_density_min -0.763
_refine_diff_density_rms 0.093
_refine_ls_extinction_coef 0.00063(15)
_refine_ls_extinction_expression Fc^*^=kFc[1+0.001xFc^2^\l^3^/sin(2\q)]^-1/4^
_refine_ls_extinction_method 'SHELXL-2014/7 (Sheldrick 2014'
_refine_ls_goodness_of_fit_ref 1.113
_refine_ls_hydrogen_treatment constr
_refine_ls_matrix_type full
_refine_ls_number_parameters 1390
_refine_ls_number_reflns 25666
_refine_ls_number_restraints 0
_refine_ls_restrained_S_all 1.113
_refine_ls_R_factor_all 0.1775
_refine_ls_R_factor_gt 0.0961
_refine_ls_shift/su_max 0.001
_refine_ls_shift/su_mean 0.000
_refine_ls_structure_factor_coef Fsqd
_refine_ls_weighting_details 'w=1/[\s^2^(Fo^2^)+(0.0460P)^2^+16.0604P] where P=(Fo^2^+2Fc^2^)/3'
_refine_ls_weighting_scheme calc
_refine_ls_wR_factor_gt 0.1638
_refine_ls_wR_factor_ref 0.1911
_reflns_Friedel_coverage 0.000
_reflns_number_gt 14789
_reflns_number_total 25666
_reflns_threshold_expression 'I > 2\s(I)'
_cod_data_source_file ao7b01454_si_004.cif
_cod_data_source_block C:\CFZ_P_II
_cod_database_code 4516949
_shelx_shelxl_version_number 2014/7
_shelx_space_group_comment
;
The symmetry employed for this shelxl refinement is uniquely defined
by the following loop, which should always be used as a source of
symmetry information in preference to the above space-group names.
They are only intended as comments.
;
_shelx_estimated_absorpt_t_min 0.937
_shelx_estimated_absorpt_t_max 0.968

loop_
_space_group_symop_operation_xyz
'x, y, z'
'-x, -y, -z'

loop_
_atom_site_label
_atom_site_type_symbol
_atom_site_fract_x
_atom_site_fract_y
_atom_site_fract_z
_atom_site_U_iso_or_equiv
_atom_site_adp_type
_atom_site_occupancy
_atom_site_site_symmetry_order
_atom_site_calc_flag
_atom_site_refinement_flags_posn
_atom_site_refinement_flags_adp
C016 C 0.9069(3) 0.2237(3) 0.13898(15) 0.0159(10) Uani 1 1 d . .
C023 C 0.9700(3) 0.1806(3) 0.11788(15) 0.0177(10) Uani 1 1 d . .
H023 H 1.0371 0.2181 0.1132 0.021 Uiso 1 1 calc R U
C027 C 0.8373(3) 0.0299(3) 0.11153(16) 0.0195(10) Uani 1 1 d . .
C028 C 1.2104(3) 0.7914(3) 0.11602(16) 0.0177(10) Uani 1 1 d . .
H028 H 1.2688 0.7756 0.1189 0.021 Uiso 1 1 calc R U
Cl1A Cl 0.86421(9) 1.01506(8) -0.02392(4) 0.0258(3) Uani 1 1 d . .
Cl2A Cl 0.37475(9) -0.06790(8) 0.03194(5) 0.0306(3) Uani 1 1 d . .
N1A N 0.6674(3) 0.4000(3) -0.10524(13) 0.0160(8) Uani 1 1 d . .
N2A N 0.7258(2) 0.5979(2) -0.08326(12) 0.0128(8) Uani 1 1 d . .
N3A N 0.5300(3) 0.3540(2) 0.04708(13) 0.0157(8) Uani 1 1 d . .
H3A H 0.5186 0.3819 0.0745 0.019 Uiso 1 1 calc R U
N4A N 0.5988(2) 0.5524(2) 0.07291(12) 0.0135(8) Uani 1 1 d . .
H4A H 0.5572 0.5130 0.0901 0.016 Uiso 1 1 calc R U
C1A C 0.7069(3) 0.4595(3) -0.13880(15) 0.0175(10) Uani 1 1 d . .
C2A C 0.7164(3) 0.4172(3) -0.18531(16) 0.0232(11) Uani 1 1 d . .
H2A H 0.6968 0.3499 -0.1920 0.028 Uiso 1 1 calc R U
C3A C 0.7534(4) 0.4719(3) -0.22042(16) 0.0250(11) Uani 1 1 d . .
H3A1 H 0.7582 0.4428 -0.2518 0.030 Uiso 1 1 calc R U
C4A C 0.7847(3) 0.5719(4) -0.21054(17) 0.0252(11) Uani 1 1 d . .
H4A1 H 0.8115 0.6099 -0.2352 0.030 Uiso 1 1 calc R U
C5A C 0.7769(3) 0.6151(3) -0.16566(16) 0.0200(10) Uani 1 1 d . .
H5A H 0.7989 0.6826 -0.1592 0.024 Uiso 1 1 calc R U
C6A C 0.7363(3) 0.5592(3) -0.12950(15) 0.0155(10) Uani 1 1 d . .
C7A C 0.6514(3) 0.4390(3) -0.06285(15) 0.0136(9) Uani 1 1 d . .
C8A C 0.6027(3) 0.3786(3) -0.02870(15) 0.0154(10) Uani 1 1 d . .
H8A H 0.5859 0.3119 -0.0366 0.018 Uiso 1 1 calc R U
C9A C 0.5788(3) 0.4119(3) 0.01493(15) 0.0135(9) Uani 1 1 d . .
C10A C 0.6126(3) 0.5168(3) 0.02894(15) 0.0145(9) Uani 1 1 d . .
C11A C 0.6608(3) 0.5761(3) -0.00453(15) 0.0134(9) Uani 1 1 d . .
H11A H 0.6820 0.6431 0.0042 0.016 Uiso 1 1 calc R U
C12A C 0.6790(3) 0.5412(3) -0.04991(15) 0.0140(9) Uani 1 1 d . .
C13A C 0.7601(3) 0.7004(3) -0.07042(15) 0.0157(10) Uani 1 1 d . .
C14A C 0.8372(3) 0.7424(3) -0.03377(15) 0.0157(10) Uani 1 1 d . .
H14A H 0.8671 0.7047 -0.0187 0.019 Uiso 1 1 calc R U
C15A C 0.8694(3) 0.8396(3) -0.01964(15) 0.0166(10) Uani 1 1 d . .
H15A H 0.9212 0.8692 0.0056 0.020 Uiso 1 1 calc R U
C16A C 0.8256(3) 0.8935(3) -0.04266(16) 0.0186(10) Uani 1 1 d . .
C17A C 0.7508(3) 0.8520(3) -0.08037(16) 0.0172(10) Uani 1 1 d . .
H17A H 0.7236 0.8903 -0.0967 0.021 Uiso 1 1 calc R U
C18A C 0.7167(3) 0.7543(3) -0.09371(15) 0.0164(10) Uani 1 1 d . .
H18A H 0.6641 0.7246 -0.1185 0.020 Uiso 1 1 calc R U
C19A C 0.4955(3) 0.2525(3) 0.04065(15) 0.0146(9) Uani 1 1 d . .
C20A C 0.4385(3) 0.1967(3) -0.00015(16) 0.0174(10) Uani 1 1 d . .
H20A H 0.4247 0.2260 -0.0265 0.021 Uiso 1 1 calc R U
C21A C 0.4010(3) 0.0976(3) -0.00305(17) 0.0200(10) Uani 1 1 d . .
H21A H 0.3614 0.0592 -0.0310 0.024 Uiso 1 1 calc R U
C22A C 0.4225(3) 0.0565(3) 0.03539(18) 0.0213(11) Uani 1 1 d . .
C23A C 0.4780(3) 0.1100(3) 0.07640(17) 0.0197(10) Uani 1 1 d . .
H23A H 0.4907 0.0802 0.1028 0.024 Uiso 1 1 calc R U
C24A C 0.5157(3) 0.2090(3) 0.07888(16) 0.0165(10) Uani 1 1 d . .
H24A H 0.5556 0.2469 0.1069 0.020 Uiso 1 1 calc R U
C25A C 0.6477(3) 0.6524(3) 0.09512(15) 0.0145(9) Uani 1 1 d . .
H25A H 0.6507 0.6942 0.0695 0.017 Uiso 1 1 calc R U
C26A C 0.7540(4) 0.6686(4) 0.1136(2) 0.0440(16) Uani 1 1 d . .
H26A H 0.7529 0.6254 0.1374 0.066 Uiso 1 1 calc R U
H26B H 0.7867 0.7347 0.1288 0.066 Uiso 1 1 calc R U
H26C H 0.7913 0.6560 0.0865 0.066 Uiso 1 1 calc R U
C27A C 0.5896(4) 0.6783(3) 0.13490(18) 0.0278(12) Uani 1 1 d . .
H27A H 0.5214 0.6676 0.1218 0.042 Uiso 1 1 calc R U
H27B H 0.6229 0.7456 0.1481 0.042 Uiso 1 1 calc R U
H27C H 0.5866 0.6386 0.1606 0.042 Uiso 1 1 calc R U
Cl1B Cl 1.11815(10) 1.00225(9) 0.16645(4) 0.0305(3) Uani 1 1 d . .
Cl2B Cl 0.79390(9) -0.09433(8) 0.09560(5) 0.0285(3) Uani 1 1 d . .
N1B N 1.0939(3) 0.4553(2) 0.01900(13) 0.0149(8) Uani 1 1 d . .
N2B N 1.1225(3) 0.6384(2) 0.06476(13) 0.0148(8) Uani 1 1 d . .
N3B N 0.9395(3) 0.3214(2) 0.15687(14) 0.0180(8) Uani 1 1 d . .
H3B H 0.9253 0.3355 0.1865 0.022 Uiso 1 1 calc R U
N4B N 0.9935(3) 0.5042(3) 0.20626(13) 0.0187(8) Uani 1 1 d . .
H4B H 0.9649 0.4527 0.2199 0.022 Uiso 1 1 calc R U
C1B C 1.1392(3) 0.5354(3) -0.00290(15) 0.0144(9) Uani 1 1 d . .
C02B C 1.1221(4) 0.8966(3) 0.13580(16) 0.0209(11) Uani 1 1 d . .
C2B C 1.1718(3) 0.5248(3) -0.04967(16) 0.0173(10) Uani 1 1 d . .
H2B H 1.1618 0.4627 -0.0653 0.021 Uiso 1 1 calc R U
C3B C 1.2174(3) 0.6018(3) -0.07294(16) 0.0198(10) Uani 1 1 d . .
H3B1 H 1.2398 0.5930 -0.1042 0.024 Uiso 1 1 calc R U
C4B C 1.2312(3) 0.6936(3) -0.05056(16) 0.0195(10) Uani 1 1 d . .
H4B1 H 1.2636 0.7470 -0.0667 0.023 Uiso 1 1 calc R U
C5B C 1.1984(3) 0.7074(3) -0.00579(16) 0.0176(10) Uani 1 1 d . .
H5B H 1.2059 0.7698 0.0086 0.021 Uiso 1 1 calc R U
C6B C 1.1536(3) 0.6284(3) 0.01884(15) 0.0142(9) Uani 1 1 d . .
C7B C 1.0667(3) 0.4678(3) 0.06350(15) 0.0140(9) Uani 1 1 d . .
C8B C 1.0188(3) 0.3885(3) 0.08753(16) 0.0155(10) Uani 1 1 d . .
H8B H 1.0055 0.3264 0.0709 0.019 Uiso 1 1 calc R U
C9B C 0.9905(3) 0.3968(3) 0.13374(16) 0.0147(9) Uani 1 1 d . .
C10B C 1.0132(3) 0.4930(3) 0.16008(16) 0.0165(10) Uani 1 1 d . .
C11B C 1.0562(3) 0.5718(3) 0.13552(16) 0.0154(10) Uani 1 1 d . .
H11B H 1.0673 0.6338 0.1516 0.018 Uiso 1 1 calc R U
C12B C 1.0824(3) 0.5619(3) 0.08946(15) 0.0143(9) Uani 1 1 d . .
C13B C 1.0167(3) 0.5973(3) 0.23578(16) 0.0210(10) Uani 1 1 d . .
H13B H 1.0826 0.6417 0.2275 0.025 Uiso 1 1 calc R U
C14B C 1.0256(4) 0.5839(4) 0.28883(16) 0.0281(12) Uani 1 1 d . .
H14B H 0.9612 0.5410 0.2975 0.042 Uiso 1 1 calc R U
H14C H 1.0444 0.6457 0.3091 0.042 Uiso 1 1 calc R U
H14D H 1.0771 0.5563 0.2940 0.042 Uiso 1 1 calc R U
C15B C 0.9369(4) 0.6392(4) 0.22554(19) 0.0298(12) Uani 1 1 d . .
H15B H 0.9335 0.6470 0.1912 0.045 Uiso 1 1 calc R U
H15C H 0.9540 0.7013 0.2454 0.045 Uiso 1 1 calc R U
H15D H 0.8717 0.5961 0.2334 0.045 Uiso 1 1 calc R U
Cl1C Cl -0.08233(16) -0.1809(3) 0.49554(11) 0.193(2) Uani 1 1 d . .
Cl2C Cl 0.95933(16) 0.0392(3) 0.26749(10) 0.1330(12) Uani 1 1 d . .
N1C N 0.5421(3) -0.0987(3) 0.46529(15) 0.0335(11) Uani 1 1 d . .
N2C N 0.3385(3) -0.1258(3) 0.46843(15) 0.0346(11) Uani 1 1 d . .
N3C N 0.5431(3) -0.0061(3) 0.30756(15) 0.0279(10) Uani 1 1 d . .
H3C H 0.5076 0.0048 0.2841 0.034 Uiso 1 1 calc R U
N4C N 0.3494(3) -0.0096(3) 0.31510(15) 0.0335(11) Uani 1 1 d . .
H4C H 0.3866 0.0103 0.2913 0.040 Uiso 1 1 calc R U
C1C C 0.4912(5) -0.1298(3) 0.50451(18) 0.0342(14) Uani 1 1 d . .
C2C C 0.5448(5) -0.1471(4) 0.54364(19) 0.0459(16) Uani 1 1 d . .
H2C H 0.6143 -0.1356 0.5427 0.055 Uiso 1 1 calc R U
C3C C 0.4958(6) -0.1807(4) 0.5832(2) 0.0524(19) Uani 1 1 d . .
H3C1 H 0.5321 -0.1919 0.6095 0.063 Uiso 1 1 calc R U
C4C C 0.3935(6) -0.1985(4) 0.5849(2) 0.053(2) Uani 1 1 d . .
H4C1 H 0.3607 -0.2223 0.6123 0.063 Uiso 1 1 calc R U
C5C C 0.3392(5) -0.1819(4) 0.54719(19) 0.0444(16) Uani 1 1 d . .
H5C H 0.2695 -0.1943 0.5486 0.053 Uiso 1 1 calc R U
C6C C 0.3883(5) -0.1465(3) 0.50677(18) 0.0353(14) Uani 1 1 d . .
C7C C 0.3866(4) -0.0938(3) 0.42852(17) 0.0284(12) Uani 1 1 d . .
C8C C 0.3395(4) -0.0720(4) 0.39017(17) 0.0308(13) Uani 1 1 d . .
H8C H 0.2706 -0.0801 0.3906 0.037 Uiso 1 1 calc R U
C9C C 0.3917(3) -0.0377(4) 0.35028(17) 0.0264(12) Uani 1 1 d . .
C10C C 0.4961(4) -0.0327(3) 0.34827(18) 0.0259(11) Uani 1 1 d . .
C11C C 0.5417(4) -0.0530(3) 0.38697(18) 0.0293(12) Uani 1 1 d . .
H11C H 0.6099 -0.0471 0.3861 0.035 Uiso 1 1 calc R U
C12C C 0.4914(4) -0.0826(3) 0.42861(18) 0.0274(12) Uani 1 1 d . .
C13C C 0.2354(5) -0.1353(5) 0.4720(2) 0.0520(19) Uani 1 1 d . .
C14C C 0.2150(5) -0.0616(6) 0.4967(2) 0.067(2) Uani 1 1 d . .
H14E H 0.2674 -0.0034 0.5089 0.081 Uiso 1 1 calc R U
C15C C 0.1144(6) -0.0748(8) 0.5035(2) 0.097(3) Uani 1 1 d . .
H15E H 0.0967 -0.0251 0.5198 0.117 Uiso 1 1 calc R U
C16C C 0.0413(6) -0.1627(10) 0.4857(3) 0.104(5) Uani 1 1 d . .
C17C C 0.0649(7) -0.2336(9) 0.4595(4) 0.116(5) Uani 1 1 d . .
H17C H 0.0130 -0.2911 0.4460 0.140 Uiso 1 1 calc R U
C18C C 0.1614(6) -0.2217(5) 0.4529(3) 0.082(3) Uani 1 1 d . .
H18C H 0.1785 -0.2711 0.4357 0.098 Uiso 1 1 calc R U
C19C C 0.6443(4) 0.0057(3) 0.2997(2) 0.0292(12) Uani 1 1 d . .
C20C C 0.6640(4) -0.0322(4) 0.2554(2) 0.0408(15) Uani 1 1 d . .
H20C H 0.6102 -0.0660 0.2317 0.049 Uiso 1 1 calc R U
C21C C 0.7604(5) -0.0218(5) 0.2452(2) 0.0589(19) Uani 1 1 d . .
H21C H 0.7737 -0.0483 0.2149 0.071 Uiso 1 1 calc R U
C22C C 0.8360(5) 0.0273(6) 0.2795(3) 0.072(2) Uani 1 1 d . .
C23C C 0.8200(5) 0.0692(6) 0.3235(3) 0.073(2) Uani 1 1 d . .
H23C H 0.8746 0.1050 0.3465 0.088 Uiso 1 1 calc R U
C24C C 0.7228(4) 0.0579(4) 0.3333(2) 0.0441(15) Uani 1 1 d . .
H24C H 0.7101 0.0863 0.3632 0.053 Uiso 1 1 calc R U
C25C C 0.2479(4) -0.0078(5) 0.31115(19) 0.0415(15) Uani 1 1 d . .
H25C H 0.2234 -0.0061 0.3442 0.050 Uiso 1 1 calc R U
C26C C 0.2506(4) 0.0820(5) 0.2907(2) 0.0476(17) Uani 1 1 d . .
H26D H 0.2958 0.1381 0.3119 0.071 Uiso 1 1 calc R U
H26E H 0.1830 0.0844 0.2888 0.071 Uiso 1 1 calc R U
H26F H 0.2747 0.0813 0.2583 0.071 Uiso 1 1 calc R U
C27C C 0.1797(4) -0.0978(5) 0.2802(2) 0.0539(18) Uani 1 1 d . .
H27D H 0.2034 -0.1008 0.2477 0.081 Uiso 1 1 calc R U
H27E H 0.1113 -0.0975 0.2778 0.081 Uiso 1 1 calc R U
H27F H 0.1801 -0.1535 0.2949 0.081 Uiso 1 1 calc R U
Cl1D Cl 0.01541(15) 0.18645(14) 0.64847(6) 0.0689(5) Uani 1 1 d . .
Cl2D Cl 1.05299(12) 0.51709(15) 0.41032(5) 0.0616(5) Uani 1 1 d . .
N1D N 0.6418(4) 0.3241(3) 0.59521(15) 0.0376(12) Uani 1 1 d . .
N2D N 0.4417(4) 0.2998(3) 0.60794(16) 0.0397(12) Uani 1 1 d . .
N3D N 0.6250(3) 0.4389(3) 0.44463(14) 0.0288(10) Uani 1 1 d . .
H3D H 0.5884 0.4524 0.4226 0.035 Uiso 1 1 calc R U
N4D N 0.4162(3) 0.3836(3) 0.44773(15) 0.0300(10) Uani 1 1 d . .
H4D H 0.4494 0.4136 0.4249 0.036 Uiso 1 1 calc R U
C1D C 0.6007(5) 0.2974(4) 0.63721(18) 0.0411(16) Uani 1 1 d . .
C2D C 0.6593(5) 0.2772(4) 0.6728(2) 0.0520(19) Uani 1 1 d . .
H2D H 0.7259 0.2821 0.6671 0.062 Uiso 1 1 calc R U
C02D C 1.0373(3) 0.8354(3) 0.10783(16) 0.0206(10) Uani 1 1 d . .
H02D H 0.9783 0.8504 0.1057 0.025 Uiso 1 1 calc R U
C3D C 0.6222(6) 0.2507(4) 0.7156(2) 0.057(2) Uani 1 1 d . .
H3D1 H 0.6618 0.2357 0.7391 0.069 Uiso 1 1 calc R U
C4D C 0.5250(6) 0.2459(4) 0.7239(2) 0.062(2) Uani 1 1 d . .
H4D1 H 0.5003 0.2297 0.7541 0.075 Uiso 1 1 calc R U
C5D C 0.4631(6) 0.2639(4) 0.6901(2) 0.0534(19) Uani 1 1 d . .
H5D H 0.3972 0.2602 0.6967 0.064 Uiso 1 1 calc R U
C6D C 0.5014(5) 0.2883(4) 0.64502(19) 0.0445(17) Uani 1 1 d . .
C7D C 0.4812(5) 0.3297(3) 0.56575(18) 0.0338(14) Uani 1 1 d . .
C8D C 0.4250(5) 0.3424(3) 0.52759(18) 0.0340(14) Uani 1 1 d . .
H8D H 0.3554 0.3289 0.5297 0.041 Uiso 1 1 calc R U
C9D C 0.4698(4) 0.3751(3) 0.48557(17) 0.0269(12) Uani 1 1 d . .
C10D C 0.5792(4) 0.3992(3) 0.48366(17) 0.0290(12) Uani 1 1 d . .
C11D C 0.6292(4) 0.3765(3) 0.51976(17) 0.0306(13) Uani 1 1 d . .
H11D H 0.6972 0.3836 0.5164 0.037 Uiso 1 1 calc R U
C12D C 0.5859(4) 0.3431(3) 0.56207(19) 0.0339(14) Uani 1 1 d . .
C13D C 0.3357(5) 0.2768(4) 0.61367(19) 0.0414(15) Uani 1 1 d . .
C14D C 0.2743(5) 0.1823(4) 0.6030(2) 0.0426(15) Uani 1 1 d . .
H14F H 0.2998 0.1365 0.5885 0.051 Uiso 1 1 calc R U
C15D C 0.1760(5) 0.1550(4) 0.6137(2) 0.0496(17) Uani 1 1 d . .
H15F H 0.1331 0.0901 0.6069 0.059 Uiso 1 1 calc R U
C16D C 0.1402(5) 0.2230(5) 0.6343(2) 0.0531(18) Uani 1 1 d . .
C17D C 0.1992(6) 0.3175(5) 0.6428(2) 0.061(2) Uani 1 1 d . .
H17D H 0.1722 0.3638 0.6550 0.073 Uiso 1 1 calc R U
C18D C 0.2988(5) 0.3444(4) 0.6333(2) 0.0518(19) Uani 1 1 d . .
H18D H 0.3418 0.4093 0.6403 0.062 Uiso 1 1 calc R U
C19D C 0.7283(4) 0.4593(4) 0.43801(18) 0.0277(12) Uani 1 1 d . .
C20D C 0.8043(4) 0.5101(4) 0.47328(18) 0.0291(12) Uani 1 1 d . .
H20D H 0.7878 0.5333 0.5036 0.035 Uiso 1 1 calc R U
C21D C 0.9044(4) 0.5279(4) 0.46537(18) 0.0339(13) Uani 1 1 d . .
H21D H 0.9560 0.5619 0.4901 0.041 Uiso 1 1 calc R U
C22D C 0.9270(4) 0.4948(4) 0.42045(19) 0.0364(14) Uani 1 1 d . .
C23D C 0.8534(4) 0.4463(4) 0.38431(18) 0.0370(14) Uani 1 1 d . .
H23D H 0.8704 0.4254 0.3536 0.044 Uiso 1 1 calc R U
C24D C 0.7537(4) 0.4279(4) 0.39296(18) 0.0312(13) Uani 1 1 d . .
H24D H 0.7024 0.3937 0.3681 0.037 Uiso 1 1 calc R U
C25D C 0.3064(4) 0.3476(4) 0.4407(2) 0.0362(14) Uani 1 1 d . .
H25D H 0.2794 0.3614 0.4721 0.043 Uiso 1 1 calc R U
C26D C 0.2662(4) 0.2400(4) 0.4255(3) 0.063(2) Uani 1 1 d . .
H26G H 0.2973 0.2248 0.3965 0.095 Uiso 1 1 calc R U
H26H H 0.1934 0.2174 0.4185 0.095 Uiso 1 1 calc R U
H26I H 0.2821 0.2085 0.4518 0.095 Uiso 1 1 calc R U
C27D C 0.2724(4) 0.3975(4) 0.40322(19) 0.0381(14) Uani 1 1 d . .
H27G H 0.3013 0.4666 0.4129 0.057 Uiso 1 1 calc R U
H27H H 0.1991 0.3767 0.4008 0.057 Uiso 1 1 calc R U
H27I H 0.2949 0.3815 0.3717 0.057 Uiso 1 1 calc R U
P1E P 0.51960(9) 0.42046(8) 0.17725(4) 0.0165(3) Uani 1 1 d . .
O2E O 0.5538(3) 0.5137(2) 0.21443(11) 0.0266(8) Uani 1 1 d . .
H2E H 0.5660 0.5010 0.2420 0.032 Uiso 1 1 calc R U
O3E O 0.6166(2) 0.4012(2) 0.16292(11) 0.0220(7) Uani 1 1 d . .
H3E H 0.6382 0.3798 0.1856 0.026 Uiso 1 1 calc R U
O4E O 0.4777(2) 0.4409(2) 0.13158(10) 0.0180(7) Uani 1 1 d . .
O5E O 0.4497(2) 0.3386(2) 0.20036(11) 0.0239(8) Uani 1 1 d . .
P1F P 0.76664(9) 0.34040(9) 0.25272(4) 0.0188(3) Uani 1 1 d . .
O2F O 0.8744(2) 0.3534(2) 0.24861(11) 0.0224(7) Uani 1 1 d . .
O3F O 0.7647(2) 0.4406(2) 0.27420(12) 0.0256(8) Uani 1 1 d . .
H3F H 0.7055 0.4355 0.2791 0.031 Uiso 1 1 calc R U
O4F O 0.6998(2) 0.3046(2) 0.20562(11) 0.0202(7) Uani 1 1 d . .
O5F O 0.7226(2) 0.2703(2) 0.29082(11) 0.0239(8) Uani 1 1 d . .
H5F H 0.6617 0.2388 0.2827 0.029 Uiso 1 1 calc R U
C02F C 0.8096(3) 0.1684(3) 0.14592(16) 0.0195(10) Uani 1 1 d . .
H02F H 0.7665 0.1976 0.1601 0.023 Uiso 1 1 calc R U
P1G P 0.48497(9) 0.12276(9) 0.22181(4) 0.0201(3) Uani 1 1 d . .
O2G O 0.5729(2) 0.1314(2) 0.18809(11) 0.0230(7) Uani 1 1 d . .
H2G H 0.6128 0.1882 0.1914 0.028 Uiso 1 1 calc R U
O3G O 0.4079(2) 0.1567(2) 0.19579(12) 0.0270(8) Uani 1 1 d . .
H3G H 0.4321 0.2161 0.1964 0.032 Uiso 1 1 calc R U
O4G O 0.4324(2) 0.0186(2) 0.22618(11) 0.0247(8) Uani 1 1 d . .
O5G O 0.5285(2) 0.1840(2) 0.26965(11) 0.0225(7) Uani 1 1 d . .
C02G C 0.7743(3) 0.0704(3) 0.13230(17) 0.0228(11) Uani 1 1 d . .
H02G H 0.7076 0.0323 0.1373 0.027 Uiso 1 1 calc R U
P1H P 0.50459(10) 0.40681(10) 0.32163(5) 0.0279(3) Uani 1 1 d . .
O2H O 0.5947(2) 0.4549(3) 0.29481(11) 0.0287(8) Uani 1 1 d . .
O3H O 0.4070(3) 0.3897(3) 0.28946(13) 0.0398(10) Uani 1 1 d . .
H3H H 0.4086 0.3598 0.2624 0.048 Uiso 1 1 calc R U
O4H O 0.5009(3) 0.4609(3) 0.36952(12) 0.0329(9) Uani 1 1 d . .
O5H O 0.5034(3) 0.3070(3) 0.33323(12) 0.0341(9) Uani 1 1 d . .
H5H H 0.5040 0.2730 0.3074 0.041 Uiso 1 1 calc R U
C02H C 1.1257(3) 0.7303(3) 0.08799(15) 0.0161(10) Uani 1 1 d . .
C02I C 1.2085(4) 0.8763(3) 0.13983(16) 0.0210(10) Uani 1 1 d . .
H02I H 1.2662 0.9201 0.1587 0.025 Uiso 1 1 calc R U
O1J O 0.4385(4) -0.1464(3) 0.17757(18) 0.0711(14) Uiso 1 1 d . .
C01X C 0.9342(3) 0.0827(3) 0.10375(16) 0.0184(10) Uani 1 1 d . .
H01X H 0.9761 0.0528 0.0889 0.022 Uiso 1 1 calc R U
C01Y C 1.0401(3) 0.7521(3) 0.08302(16) 0.0196(10) Uani 1 1 d . .
H01Y H 0.9836 0.7102 0.0627 0.024 Uiso 1 1 calc R U

loop_
_atom_site_aniso_label
_atom_site_aniso_U_11
_atom_site_aniso_U_22
_atom_site_aniso_U_33
_atom_site_aniso_U_23
_atom_site_aniso_U_13
_atom_site_aniso_U_12
C016 0.019(2) 0.014(2) 0.012(2) 0.0044(18) 0.0047(19) 0.0026(19)
C023 0.011(2) 0.024(3) 0.016(2) 0.006(2) 0.0041(18) 0.0025(19)
C027 0.021(3) 0.013(2) 0.023(3) 0.003(2) 0.000(2) 0.0044(19)
C028 0.016(2) 0.019(2) 0.018(2) 0.005(2) 0.0023(19) 0.0053(19)
Cl1A 0.0248(6) 0.0181(6) 0.0306(7) 0.0043(5) 0.0033(5) 0.0024(5)
Cl2A 0.0281(7) 0.0140(6) 0.0483(8) 0.0056(6) 0.0123(6) 0.0043(5)
N1A 0.0103(19) 0.021(2) 0.015(2) 0.0013(16) -0.0013(15) 0.0039(16)
N2A 0.0087(18) 0.019(2) 0.0113(18) 0.0053(16) 0.0018(15) 0.0039(15)
N3A 0.018(2) 0.0139(19) 0.0132(19) -0.0004(16) 0.0053(16) 0.0029(16)
N4A 0.0108(18) 0.0134(19) 0.0137(19) 0.0036(15) 0.0046(15) 0.0005(15)
C1A 0.015(2) 0.023(3) 0.013(2) 0.0004(19) -0.0005(18) 0.0046(19)
C2A 0.020(3) 0.026(3) 0.021(3) -0.002(2) 0.003(2) 0.006(2)
C3A 0.026(3) 0.031(3) 0.011(2) -0.006(2) 0.004(2) 0.005(2)
C4A 0.017(3) 0.039(3) 0.015(2) 0.004(2) 0.002(2) 0.005(2)
C5A 0.017(2) 0.027(3) 0.015(2) 0.005(2) 0.0001(19) 0.006(2)
C6A 0.005(2) 0.028(3) 0.012(2) 0.000(2) 0.0021(17) 0.0057(19)
C7A 0.006(2) 0.020(2) 0.015(2) 0.0015(19) -0.0001(18) 0.0056(18)
C8A 0.009(2) 0.016(2) 0.019(2) 0.0013(19) 0.0005(18) 0.0020(18)
C9A 0.008(2) 0.017(2) 0.014(2) 0.0068(19) -0.0011(17) 0.0024(17)
C10A 0.009(2) 0.022(2) 0.014(2) 0.0031(19) 0.0007(18) 0.0064(18)
C11A 0.008(2) 0.013(2) 0.018(2) 0.0026(18) 0.0039(18) 0.0023(17)
C12A 0.010(2) 0.020(2) 0.013(2) 0.0043(19) 0.0017(18) 0.0064(18)
C13A 0.014(2) 0.020(2) 0.013(2) 0.0071(19) 0.0092(19) 0.0037(19)
C14A 0.011(2) 0.022(2) 0.014(2) 0.0050(19) 0.0038(18) 0.0057(19)
C15A 0.010(2) 0.025(3) 0.013(2) 0.003(2) 0.0031(18) 0.0037(19)
C16A 0.014(2) 0.015(2) 0.022(3) 0.004(2) 0.009(2) -0.0014(19)
C17A 0.010(2) 0.022(3) 0.021(2) 0.012(2) 0.0070(19) 0.0039(19)
C18A 0.009(2) 0.025(3) 0.013(2) 0.007(2) 0.0047(18) 0.0020(19)
C19A 0.011(2) 0.015(2) 0.017(2) 0.0047(19) 0.0056(18) 0.0027(18)
C20A 0.012(2) 0.020(2) 0.021(2) 0.006(2) 0.0047(19) 0.0053(19)
C21A 0.011(2) 0.024(3) 0.022(3) -0.002(2) 0.0030(19) 0.0030(19)
C22A 0.016(2) 0.017(2) 0.033(3) 0.006(2) 0.011(2) 0.007(2)
C23A 0.020(2) 0.020(2) 0.024(3) 0.013(2) 0.010(2) 0.008(2)
C24A 0.015(2) 0.016(2) 0.019(2) 0.0059(19) 0.0071(19) 0.0043(19)
C25A 0.013(2) 0.014(2) 0.015(2) 0.0043(19) 0.0006(18) 0.0027(18)
C26A 0.022(3) 0.019(3) 0.082(5) -0.016(3) -0.015(3) 0.005(2)
C27A 0.025(3) 0.025(3) 0.027(3) -0.004(2) 0.009(2) 0.001(2)
Cl1B 0.0456(8) 0.0221(6) 0.0279(7) 0.0016(5) 0.0053(6) 0.0175(6)
Cl2B 0.0303(7) 0.0153(6) 0.0362(7) 0.0026(5) 0.0076(6) 0.0034(5)
N1B 0.0107(18) 0.019(2) 0.018(2) 0.0056(16) 0.0034(15) 0.0074(15)
N2B 0.0137(19) 0.0147(19) 0.0151(19) 0.0056(16) 0.0013(15) 0.0028(15)
N3B 0.017(2) 0.014(2) 0.022(2) 0.0043(16) 0.0081(17) 0.0031(16)
N4B 0.020(2) 0.016(2) 0.020(2) 0.0051(17) 0.0041(17) 0.0040(16)
C1B 0.007(2) 0.022(2) 0.016(2) 0.006(2) 0.0003(18) 0.0058(18)
C02B 0.033(3) 0.017(2) 0.014(2) 0.005(2) 0.009(2) 0.009(2)
C2B 0.011(2) 0.023(3) 0.019(2) 0.003(2) 0.0010(19) 0.0081(19)
C3B 0.014(2) 0.036(3) 0.013(2) 0.009(2) 0.0029(19) 0.012(2)
C4B 0.010(2) 0.027(3) 0.022(3) 0.011(2) 0.0020(19) 0.0040(19)
C5B 0.014(2) 0.016(2) 0.021(2) 0.007(2) -0.0006(19) 0.0019(18)
C6B 0.009(2) 0.018(2) 0.013(2) 0.0013(19) -0.0013(18) 0.0024(18)
C7B 0.009(2) 0.018(2) 0.017(2) 0.0026(19) -0.0020(18) 0.0077(18)
C8B 0.013(2) 0.013(2) 0.020(2) 0.0003(19) 0.0020(19) 0.0036(18)
C9B 0.011(2) 0.015(2) 0.019(2) 0.0051(19) 0.0026(18) 0.0045(18)
C10B 0.011(2) 0.022(2) 0.018(2) 0.005(2) 0.0051(19) 0.0063(19)
C11B 0.015(2) 0.010(2) 0.019(2) -0.0001(19) 0.0024(19) 0.0020(18)
C12B 0.008(2) 0.016(2) 0.017(2) 0.0048(19) -0.0004(18) 0.0020(18)
C13B 0.023(3) 0.021(3) 0.017(2) 0.000(2) 0.005(2) 0.006(2)
C14B 0.029(3) 0.033(3) 0.018(3) -0.001(2) 0.008(2) 0.007(2)
C15B 0.037(3) 0.027(3) 0.030(3) 0.006(2) 0.012(2) 0.016(2)
Cl1C 0.0342(12) 0.403(6) 0.127(2) 0.161(3) 0.0233(14) 0.022(2)
Cl2C 0.0407(12) 0.264(4) 0.117(2) 0.040(2) 0.0279(13) 0.0763(18)
N1C 0.054(3) 0.017(2) 0.025(2) 0.0000(19) -0.012(2) 0.009(2)
N2C 0.045(3) 0.021(2) 0.023(2) 0.0041(19) -0.003(2) -0.005(2)
N3C 0.019(2) 0.033(2) 0.035(3) 0.020(2) 0.0060(19) 0.0078(18)
N4C 0.018(2) 0.060(3) 0.023(2) 0.021(2) 0.0087(18) 0.009(2)
C1C 0.061(4) 0.018(3) 0.021(3) -0.001(2) -0.009(3) 0.012(3)
C2C 0.086(5) 0.034(3) 0.025(3) -0.003(3) -0.013(3) 0.035(3)
C3C 0.109(6) 0.036(4) 0.024(3) 0.001(3) -0.008(4) 0.043(4)
C4C 0.123(7) 0.026(3) 0.016(3) 0.002(2) 0.000(4) 0.035(4)
C5C 0.081(5) 0.017(3) 0.023(3) 0.000(2) 0.001(3) 0.004(3)
C6C 0.066(4) 0.011(3) 0.018(3) 0.000(2) -0.005(3) 0.001(3)
C7C 0.034(3) 0.021(3) 0.016(3) 0.005(2) -0.003(2) -0.007(2)
C8C 0.015(3) 0.041(3) 0.023(3) 0.008(2) -0.001(2) -0.007(2)
C9C 0.018(3) 0.031(3) 0.021(3) 0.008(2) 0.000(2) -0.004(2)
C10C 0.020(3) 0.018(3) 0.033(3) 0.006(2) -0.001(2) -0.003(2)
C11C 0.030(3) 0.017(3) 0.033(3) 0.004(2) -0.006(2) -0.001(2)
C12C 0.037(3) 0.010(2) 0.025(3) 0.001(2) -0.009(2) -0.002(2)
C13C 0.043(4) 0.069(5) 0.019(3) 0.023(3) -0.001(3) -0.017(3)
C14C 0.036(4) 0.132(7) 0.016(3) 0.000(4) 0.006(3) 0.011(4)
C15C 0.047(5) 0.216(11) 0.026(4) 0.016(5) 0.006(3) 0.043(6)
C16C 0.018(4) 0.227(14) 0.044(5) 0.071(7) 0.006(4) -0.002(6)
C17C 0.055(6) 0.154(11) 0.091(8) 0.085(8) -0.009(5) -0.041(6)
C18C 0.069(5) 0.070(5) 0.058(5) 0.039(4) -0.016(4) -0.040(4)
C19C 0.024(3) 0.024(3) 0.043(3) 0.017(2) 0.007(2) 0.008(2)
C20C 0.032(3) 0.058(4) 0.038(3) 0.020(3) 0.009(3) 0.018(3)
C21C 0.046(4) 0.102(6) 0.047(4) 0.025(4) 0.015(3) 0.042(4)
C22C 0.028(4) 0.124(7) 0.077(6) 0.023(5) 0.018(4) 0.041(4)
C23C 0.023(4) 0.111(7) 0.076(6) 0.005(5) 0.004(4) 0.015(4)
C24C 0.023(3) 0.050(4) 0.057(4) 0.004(3) 0.006(3) 0.011(3)
C25C 0.017(3) 0.085(5) 0.024(3) 0.018(3) 0.007(2) 0.016(3)
C26C 0.031(3) 0.086(5) 0.036(3) 0.021(3) 0.006(3) 0.029(3)
C27C 0.027(3) 0.075(5) 0.056(4) 0.021(4) 0.005(3) 0.011(3)
Cl1D 0.0805(13) 0.0825(13) 0.0548(11) 0.0095(10) 0.0358(10) 0.0398(11)
Cl2D 0.0496(10) 0.1343(17) 0.0247(8) 0.0180(9) 0.0116(7) 0.0592(11)
N1D 0.068(3) 0.017(2) 0.015(2) 0.0025(18) 0.004(2) -0.001(2)
N2D 0.067(4) 0.022(2) 0.023(2) 0.002(2) 0.023(2) 0.007(2)
N3D 0.043(3) 0.035(3) 0.017(2) 0.0118(19) 0.010(2) 0.021(2)
N4D 0.037(3) 0.023(2) 0.031(3) 0.007(2) 0.021(2) 0.010(2)
C1D 0.070(5) 0.018(3) 0.016(3) 0.001(2) 0.007(3) -0.007(3)
C2D 0.079(5) 0.024(3) 0.024(3) 0.002(3) -0.004(3) -0.017(3)
C02D 0.022(3) 0.019(3) 0.025(3) 0.012(2) 0.007(2) 0.009(2)
C3D 0.084(5) 0.029(3) 0.025(3) 0.003(3) -0.005(3) -0.020(3)
C4D 0.109(7) 0.034(4) 0.012(3) 0.005(3) 0.006(4) -0.014(4)
C5D 0.089(5) 0.025(3) 0.026(3) -0.001(3) 0.020(3) -0.005(3)
C6D 0.086(5) 0.018(3) 0.015(3) -0.002(2) 0.008(3) 0.000(3)
C7D 0.066(4) 0.014(3) 0.017(3) 0.005(2) 0.022(3) 0.007(3)
C8D 0.061(4) 0.022(3) 0.023(3) 0.006(2) 0.024(3) 0.016(3)
C9D 0.050(3) 0.017(3) 0.019(3) 0.004(2) 0.012(2) 0.016(2)
C10D 0.052(4) 0.021(3) 0.018(3) 0.002(2) 0.014(2) 0.016(2)
C11D 0.047(3) 0.019(3) 0.022(3) 0.002(2) 0.014(2) 0.007(2)
C12D 0.057(4) 0.014(3) 0.023(3) 0.002(2) 0.013(3) 0.003(2)
C13D 0.074(5) 0.032(3) 0.023(3) 0.004(2) 0.027(3) 0.023(3)
C14D 0.068(4) 0.029(3) 0.034(3) 0.002(3) 0.021(3) 0.021(3)
C15D 0.060(4) 0.038(4) 0.049(4) 0.000(3) 0.018(3) 0.016(3)
C16D 0.089(5) 0.049(4) 0.036(4) 0.013(3) 0.040(4) 0.037(4)
C17D 0.120(7) 0.049(4) 0.038(4) 0.015(3) 0.046(4) 0.053(4)
C18D 0.099(6) 0.027(3) 0.033(3) 0.012(3) 0.042(4) 0.021(3)
C19D 0.041(3) 0.031(3) 0.026(3) 0.017(2) 0.015(2) 0.026(3)
C20D 0.043(3) 0.034(3) 0.017(3) 0.005(2) 0.010(2) 0.020(3)
C21D 0.037(3) 0.052(4) 0.021(3) 0.010(3) 0.007(2) 0.025(3)
C22D 0.042(3) 0.063(4) 0.022(3) 0.020(3) 0.013(3) 0.035(3)
C23D 0.050(4) 0.062(4) 0.016(3) 0.012(3) 0.015(3) 0.038(3)
C24D 0.051(4) 0.034(3) 0.018(3) 0.013(2) 0.015(2) 0.024(3)
C25D 0.047(4) 0.032(3) 0.038(3) 0.012(3) 0.028(3) 0.020(3)
C26D 0.032(4) 0.034(4) 0.124(7) 0.014(4) 0.032(4) 0.007(3)
C27D 0.044(4) 0.038(3) 0.024(3) 0.000(3) 0.011(3) 0.007(3)
P1E 0.0157(6) 0.0199(6) 0.0145(6) 0.0076(5) 0.0051(5) 0.0050(5)
O2E 0.038(2) 0.0290(19) 0.0128(17) 0.0076(15) 0.0041(16) 0.0097(16)
O3E 0.0205(18) 0.0310(19) 0.0185(17) 0.0139(15) 0.0053(14) 0.0106(15)
O4E 0.0162(16) 0.0223(17) 0.0147(16) 0.0068(14) 0.0059(13) 0.0044(13)
O5E 0.0209(18) 0.0307(19) 0.0221(18) 0.0153(15) 0.0076(14) 0.0078(15)
P1F 0.0158(6) 0.0244(7) 0.0180(6) 0.0089(5) 0.0081(5) 0.0070(5)
O2F 0.0171(17) 0.0265(18) 0.0249(18) 0.0080(15) 0.0067(14) 0.0077(14)
O3F 0.0223(18) 0.032(2) 0.0259(19) 0.0063(15) 0.0109(16) 0.0119(15)
O4F 0.0175(17) 0.0270(18) 0.0181(17) 0.0092(14) 0.0067(14) 0.0082(14)
O5F 0.0170(17) 0.031(2) 0.0227(18) 0.0124(15) 0.0050(14) 0.0050(15)
C02F 0.017(2) 0.017(2) 0.025(3) 0.006(2) 0.008(2) 0.0058(19)
P1G 0.0141(6) 0.0265(7) 0.0213(7) 0.0110(6) 0.0058(5) 0.0064(5)
O2G 0.0197(18) 0.0252(18) 0.0224(18) 0.0067(15) 0.0077(15) 0.0044(14)
O3G 0.0199(18) 0.0292(19) 0.035(2) 0.0148(17) 0.0052(15) 0.0093(15)
O4G 0.0216(18) 0.0275(19) 0.0262(19) 0.0127(15) 0.0065(15) 0.0073(15)
O5G 0.0186(17) 0.0309(19) 0.0218(18) 0.0097(15) 0.0106(14) 0.0107(15)
C02G 0.016(2) 0.020(3) 0.030(3) 0.008(2) 0.008(2) 0.002(2)
P1H 0.0324(8) 0.0464(9) 0.0173(7) 0.0167(6) 0.0138(6) 0.0247(7)
O2H 0.030(2) 0.049(2) 0.0165(17) 0.0119(16) 0.0096(15) 0.0230(17)
O3H 0.026(2) 0.074(3) 0.029(2) 0.021(2) 0.0164(17) 0.024(2)
O4H 0.047(2) 0.044(2) 0.0240(19) 0.0176(17) 0.0220(17) 0.0299(19)
O5H 0.054(2) 0.043(2) 0.0155(18) 0.0076(16) 0.0132(18) 0.028(2)
C02H 0.018(2) 0.014(2) 0.015(2) 0.0076(19) 0.0041(19) 0.0014(19)
C02I 0.022(3) 0.019(2) 0.017(2) 0.002(2) -0.001(2) 0.003(2)
C01X 0.018(2) 0.016(2) 0.023(3) 0.001(2) 0.005(2) 0.009(2)
C01Y 0.016(2) 0.018(2) 0.022(3) 0.006(2) -0.002(2) 0.0018(19)

loop_
_atom_type_symbol
_atom_type_description
_atom_type_scat_dispersion_real
_atom_type_scat_dispersion_imag
_atom_type_scat_source
C C 0.0033 0.0016 'International Tables Vol C Tables 4.2.6.8 and 6.1.1.4'
H H 0.0000 0.0000 'International Tables Vol C Tables 4.2.6.8 and 6.1.1.4'
Cl Cl 0.1484 0.1585 'International Tables Vol C Tables 4.2.6.8 and 6.1.1.4'
N N 0.0061 0.0033 'International Tables Vol C Tables 4.2.6.8 and 6.1.1.4'
O O 0.0106 0.0060 'International Tables Vol C Tables 4.2.6.8 and 6.1.1.4'
P P 0.1023 0.0942 'International Tables Vol C Tables 4.2.6.8 and 6.1.1.4'

loop_
_geom_angle_atom_site_label_1
_geom_angle_atom_site_label_2
_geom_angle_atom_site_label_3
_geom_angle
C02F C016 C023 119.6(4)
C02F C016 N3B 117.2(4)
C023 C016 N3B 123.0(4)
C01X C023 C016 119.8(4)
C01X C023 H023 120.1
C016 C023 H023 120.1
C02G C027 C01X 122.2(4)
C02G C027 Cl2B 118.9(3)
C01X C027 Cl2B 118.8(3)
C02H C028 C02I 118.8(4)
C02H C028 H028 120.6
C02I C028 H028 120.6
C7A N1A C1A 117.6(4)
C12A N2A C6A 121.3(4)
C12A N2A C13A 118.6(3)
C6A N2A C13A 120.0(3)
C9A N3A C19A 126.3(4)
C9A N3A H3A 116.9
C19A N3A H3A 116.9
C10A N4A C25A 125.3(3)
C10A N4A H4A 117.4
C25A N4A H4A 117.4
N1A C1A C6A 123.4(4)
N1A C1A C2A 117.5(4)
C6A C1A C2A 119.0(4)
C3A C2A C1A 120.5(4)
C3A C2A H2A 119.7
C1A C2A H2A 119.7
C2A C3A C4A 120.2(4)
C2A C3A H3A1 119.9
C4A C3A H3A1 119.9
C5A C4A C3A 120.7(4)
C5A C4A H4A1 119.7
C3A C4A H4A1 119.7
C4A C5A C6A 119.6(4)
C4A C5A H5A 120.2
C6A C5A H5A 120.2
N2A C6A C5A 122.8(4)
N2A C6A C1A 117.2(4)
C5A C6A C1A 119.9(4)
N1A C7A C8A 119.0(4)
N1A C7A C12A 122.9(4)
C8A C7A C12A 118.0(4)
C9A C8A C7A 123.3(4)
C9A C8A H8A 118.4
C7A C8A H8A 118.4
N3A C9A C8A 123.3(4)
N3A C9A C10A 118.5(4)
C8A C9A C10A 118.1(4)
N4A C10A C11A 121.5(4)
N4A C10A C9A 120.1(4)
C11A C10A C9A 118.4(4)
C12A C11A C10A 122.8(4)
C12A C11A H11A 118.6
C10A C11A H11A 118.6
N2A C12A C11A 123.7(4)
N2A C12A C7A 117.1(4)
C11A C12A C7A 119.2(4)
C18A C13A C14A 121.4(4)
C18A C13A N2A 120.7(4)
C14A C13A N2A 117.9(4)
C15A C14A C13A 119.3(4)
C15A C14A H14A 120.3
C13A C14A H14A 120.3
C14A C15A C16A 119.3(4)
C14A C15A H15A 120.3
C16A C15A H15A 120.3
C15A C16A C17A 121.4(4)
C15A C16A Cl1A 119.3(4)
C17A C16A Cl1A 119.3(4)
C18A C17A C16A 119.2(4)
C18A C17A H17A 120.4
C16A C17A H17A 120.4
C17A C18A C13A 119.3(4)
C17A C18A H18A 120.4
C13A C18A H18A 120.4
C20A C19A C24A 119.3(4)
C20A C19A N3A 123.2(4)
C24A C19A N3A 117.5(4)
C19A C20A C21A 120.7(4)
C19A C20A H20A 119.7
C21A C20A H20A 119.7
C22A C21A C20A 118.7(4)
C22A C21A H21A 120.6
C20A C21A H21A 120.6
C23A C22A C21A 121.9(4)
C23A C22A Cl2A 119.3(4)
C21A C22A Cl2A 118.8(4)
C22A C23A C24A 119.0(4)
C22A C23A H23A 120.5
C24A C23A H23A 120.5
C19A C24A C23A 120.5(4)
C19A C24A H24A 119.8
C23A C24A H24A 119.8
N4A C25A C27A 111.6(3)
N4A C25A C26A 109.1(4)
C27A C25A C26A 111.4(4)
N4A C25A H25A 108.2
C27A C25A H25A 108.2
C26A C25A H25A 108.2
C25A C26A H26A 109.5
C25A C26A H26B 109.5
H26A C26A H26B 109.5
C25A C26A H26C 109.5
H26A C26A H26C 109.5
H26B C26A H26C 109.5
C25A C27A H27A 109.5
C25A C27A H27B 109.5
H27A C27A H27B 109.5
C25A C27A H27C 109.5
H27A C27A H27C 109.5
H27B C27A H27C 109.5
C7B N1B C1B 117.8(4)
C12B N2B C6B 122.1(4)
C12B N2B C02H 116.9(3)
C6B N2B C02H 120.9(3)
C9B N3B C016 127.8(4)
C9B N3B H3B 116.1
C016 N3B H3B 116.1
C10B N4B C13B 124.1(4)
C10B N4B H4B 118.0
C13B N4B H4B 118.0
N1B C1B C6B 123.1(4)
N1B C1B C2B 119.3(4)
C6B C1B C2B 117.6(4)
C02I C02B C02D 121.9(4)
C02I C02B Cl1B 119.8(4)
C02D C02B Cl1B 118.3(4)
C3B C2B C1B 121.6(4)
C3B C2B H2B 119.2
C1B C2B H2B 119.2
C2B C3B C4B 119.8(4)
C2B C3B H3B1 120.1
C4B C3B H3B1 120.1
C5B C4B C3B 120.9(4)
C5B C4B H4B1 119.6
C3B C4B H4B1 119.6
C4B C5B C6B 119.5(4)
C4B C5B H5B 120.2
C6B C5B H5B 120.2
N2B C6B C1B 117.3(4)
N2B C6B C5B 122.1(4)
C1B C6B C5B 120.6(4)
N1B C7B C8B 120.4(4)
N1B C7B C12B 122.7(4)
C8B C7B C12B 117.0(4)
C9B C8B C7B 123.1(4)
C9B C8B H8B 118.5
C7B C8B H8B 118.5
N3B C9B C8B 124.2(4)
N3B C9B C10B 117.2(4)
C8B C9B C10B 118.6(4)
N4B C10B C11B 121.1(4)
N4B C10B C9B 120.4(4)
C11B C10B C9B 118.5(4)
C12B C11B C10B 121.9(4)
C12B C11B H11B 119.0
C10B C11B H11B 119.0
C11B C12B N2B 122.4(4)
C11B C12B C7B 120.8(4)
N2B C12B C7B 116.8(4)
N4B C13B C15B 110.8(4)
N4B C13B C14B 108.1(4)
C15B C13B C14B 111.8(4)
N4B C13B H13B 108.7
C15B C13B H13B 108.7
C14B C13B H13B 108.7
C13B C14B H14B 109.5
C13B C14B H14C 109.5
H14B C14B H14C 109.5
C13B C14B H14D 109.5
H14B C14B H14D 109.5
H14C C14B H14D 109.5
C13B C15B H15B 109.5
C13B C15B H15C 109.5
H15B C15B H15C 109.5
C13B C15B H15D 109.5
H15B C15B H15D 109.5
H15C C15B H15D 109.5
C12C N1C C1C 117.8(5)
C7C N2C C6C 121.3(5)
C7C N2C C13C 120.2(4)
C6C N2C C13C 118.5(4)
C10C N3C C19C 125.9(4)
C10C N3C H3C 117.0
C19C N3C H3C 117.0
C9C N4C C25C 127.6(4)
C9C N4C H4C 116.2
C25C N4C H4C 116.2
N1C C1C C6C 122.7(5)
N1C C1C C2C 118.0(6)
C6C C1C C2C 119.3(5)
C3C C2C C1C 119.8(7)
C3C C2C H2C 120.1
C1C C2C H2C 120.1
C2C C3C C4C 120.7(6)
C2C C3C H3C1 119.6
C4C C3C H3C1 119.6
C5C C4C C3C 120.8(6)
C5C C4C H4C1 119.6
C3C C4C H4C1 119.6
C4C C5C C6C 119.3(7)
C4C C5C H5C 120.4
C6C C5C H5C 120.4
N2C C6C C1C 117.9(5)
N2C C6C C5C 121.9(6)
C1C C6C C5C 120.2(5)
N2C C7C C8C 122.7(5)
N2C C7C C12C 116.7(4)
C8C C7C C12C 120.6(4)
C7C C8C C9C 121.1(5)
C7C C8C H8C 119.4
C9C C8C H8C 119.4
N4C C9C C8C 121.6(5)
N4C C9C C10C 119.7(4)
C8C C9C C10C 118.8(4)
C11C C10C N3C 123.2(5)
C11C C10C C9C 118.9(5)
N3C C10C C9C 117.9(4)
C10C C11C C12C 122.7(5)
C10C C11C H11C 118.6
C12C C11C H11C 118.6
N1C C12C C11C 118.9(5)
N1C C12C C7C 123.5(5)
C11C C12C C7C 117.6(4)
C14C C13C C18C 123.3(7)
C14C C13C N2C 118.5(5)
C18C C13C N2C 118.1(7)
C13C C14C C15C 118.0(8)
C13C C14C H14E 121.0
C15C C14C H14E 121.0
C16C C15C C14C 118.3(9)
C16C C15C H15E 120.9
C14C C15C H15E 120.9
C17C C16C C15C 121.7(8)
C17C C16C Cl1C 119.6(9)
C15C C16C Cl1C 118.6(10)
C18C C17C C16C 120.4(10)
C18C C17C H17C 119.8
C16C C17C H17C 119.8
C17C C18C C13C 118.3(10)
C17C C18C H18C 120.9
C13C C18C H18C 120.9
C24C C19C C20C 119.4(5)
C24C C19C N3C 122.4(5)
C20C C19C N3C 118.1(5)
C21C C20C C19C 121.0(6)
C21C C20C H20C 119.5
C19C C20C H20C 119.5
C22C C21C C20C 118.4(6)
C22C C21C H21C 120.8
C20C C21C H21C 120.8
C21C C22C C23C 122.5(6)
C21C C22C Cl2C 119.0(6)
C23C C22C Cl2C 118.5(6)
C24C C23C C22C 118.4(7)
C24C C23C H23C 120.8
C22C C23C H23C 120.8
C19C C24C C23C 120.2(6)
C19C C24C H24C 119.9
C23C C24C H24C 119.9
N4C C25C C27C 109.1(5)
N4C C25C C26C 109.2(4)
C27C C25C C26C 112.6(5)
N4C C25C H25C 108.7
C27C C25C H25C 108.7
C26C C25C H25C 108.7
C25C C26C H26D 109.5
C25C C26C H26E 109.5
H26D C26C H26E 109.5
C25C C26C H26F 109.5
H26D C26C H26F 109.5
H26E C26C H26F 109.5
C25C C27C H27D 109.5
C25C C27C H27E 109.5
H27D C27C H27E 109.5
C25C C27C H27F 109.5
H27D C27C H27F 109.5
H27E C27C H27F 109.5
C12D N1D C1D 118.1(5)
C7D N2D C6D 120.8(5)
C7D N2D C13D 120.5(5)
C6D N2D C13D 118.7(5)
C10D N3D C19D 123.5(4)
C10D N3D H3D 118.2
C19D N3D H3D 118.2
C9D N4D C25D 125.8(4)
C9D N4D H4D 117.1
C25D N4D H4D 117.1
N1D C1D C2D 118.7(6)
N1D C1D C6D 121.6(6)
C2D C1D C6D 119.7(5)
C3D C2D C1D 121.1(7)
C3D C2D H2D 119.4
C1D C2D H2D 119.4
C01Y C02D C02B 118.8(4)
C01Y C02D H02D 120.6
C02B C02D H02D 120.6
C2D C3D C4D 118.8(7)
C2D C3D H3D1 120.6
C4D C3D H3D1 120.6
C5D C4D C3D 122.8(6)
C5D C4D H4D1 118.6
C3D C4D H4D1 118.6
C4D C5D C6D 117.8(7)
C4D C5D H5D 121.1
C6D C5D H5D 121.1
N2D C6D C1D 119.1(5)
N2D C6D C5D 121.3(6)
C1D C6D C5D 119.6(6)
N2D C7D C8D 123.3(5)
N2D C7D C12D 116.1(5)
C8D C7D C12D 120.6(4)
C7D C8D C9D 120.9(5)
C7D C8D H8D 119.5
C9D C8D H8D 119.5
N4D C9D C8D 121.7(5)
N4D C9D C10D 119.5(4)
C8D C9D C10D 118.8(5)
C11D C10D N3D 122.8(5)
C11D C10D C9D 117.8(4)
N3D C10D C9D 119.2(5)
C10D C11D C12D 123.9(5)
C10D C11D H11D 118.1
C12D C11D H11D 118.1
N1D C12D C11D 118.8(5)
N1D C12D C7D 123.9(5)
C11D C12D C7D 117.2(5)
C18D C13D C14D 120.9(6)
C18D C13D N2D 121.6(5)
C14D C13D N2D 117.2(5)
C15D C14D C13D 119.4(5)
C15D C14D H14F 120.3
C13D C14D H14F 120.3
C14D C15D C16D 119.3(6)
C14D C15D H15F 120.4
C16D C15D H15F 120.4
C17D C16D C15D 121.7(6)
C17D C16D Cl1D 119.7(5)
C15D C16D Cl1D 118.5(5)
C16D C17D C18D 118.7(6)
C16D C17D H17D 120.6
C18D C17D H17D 120.6
C13D C18D C17D 119.8(6)
C13D C18D H18D 120.1
C17D C18D H18D 120.1
C20D C19D C24D 118.7(5)
C20D C19D N3D 123.4(4)
C24D C19D N3D 117.9(5)
C19D C20D C21D 121.5(5)
C19D C20D H20D 119.3
C21D C20D H20D 119.3
C22D C21D C20D 118.4(5)
C22D C21D H21D 120.8
C20D C21D H21D 120.8
C23D C22D C21D 121.5(5)
C23D C22D Cl2D 120.0(4)
C21D C22D Cl2D 118.5(5)
C22D C23D C24D 119.5(5)
C22D C23D H23D 120.3
C24D C23D H23D 120.3
C23D C24D C19D 120.5(5)
C23D C24D H24D 119.7
C19D C24D H24D 119.7
N4D C25D C27D 110.3(4)
N4D C25D C26D 110.2(4)
C27D C25D C26D 110.7(5)
N4D C25D H25D 108.5
C27D C25D H25D 108.5
C26D C25D H25D 108.5
C25D C26D H26G 109.5
C25D C26D H26H 109.5
H26G C26D H26H 109.5
C25D C26D H26I 109.5
H26G C26D H26I 109.5
H26H C26D H26I 109.5
C25D C27D H27G 109.5
C25D C27D H27H 109.5
H27G C27D H27H 109.5
C25D C27D H27I 109.5
H27G C27D H27I 109.5
H27H C27D H27I 109.5
O4E P1E O5E 115.83(18)
O4E P1E O2E 107.93(18)
O5E P1E O2E 109.38(18)
O4E P1E O3E 104.76(17)
O5E P1E O3E 111.22(18)
O2E P1E O3E 107.31(19)
P1E O2E H2E 109.5
P1E O3E H3E 109.5
O2F P1F O4F 115.48(18)
O2F P1F O5F 109.33(18)
O4F P1F O5F 109.08(18)
O2F P1F O3F 106.37(18)
O4F P1F O3F 109.33(18)
O5F P1F O3F 106.90(18)
P1F O3F H3F 109.5
P1F O5F H5F 109.5
C016 C02F C02G 120.5(4)
C016 C02F H02F 119.7
C02G C02F H02F 119.7
O4G P1G O5G 113.68(18)
O4G P1G O3G 107.18(18)
O5G P1G O3G 111.55(19)
O4G P1G O2G 107.97(18)
O5G P1G O2G 108.42(18)
O3G P1G O2G 107.82(18)
P1G O2G H2G 109.5
P1G O3G H3G 109.5
C027 C02G C02F 118.8(4)
C027 C02G H02G 120.6
C02F C02G H02G 120.6
O4H P1H O2H 114.4(2)
O4H P1H O3H 108.8(2)
O2H P1H O3H 109.47(19)
O4H P1H O5H 105.39(19)
O2H P1H O5H 110.8(2)
O3H P1H O5H 107.8(2)
P1H O3H H3H 109.5
P1H O5H H5H 109.5
C01Y C02H C028 121.7(4)
C01Y C02H N2B 117.7(4)
C028 C02H N2B 120.6(4)
C02B C02I C028 119.3(4)
C02B C02I H02I 120.3
C028 C02I H02I 120.3
C027 C01X C023 119.0(4)
C027 C01X H01X 120.5
C023 C01X H01X 120.5
C02D C01Y C02H 119.5(4)
C02D C01Y H01Y 120.3
C02H C01Y H01Y 120.3

loop_
_geom_bond_atom_site_label_1
_geom_bond_atom_site_label_2
_geom_bond_distance
C016 C02F 1.383(6)
C016 C023 1.397(6)
C016 N3B 1.408(5)
C023 C01X 1.390(6)
C023 H023 0.9500
C027 C02G 1.368(6)
C027 C01X 1.373(6)
C027 Cl2B 1.756(4)
C028 C02H 1.384(6)
C028 C02I 1.387(6)
C028 H028 0.9500
Cl1A C16A 1.735(5)
Cl2A C22A 1.752(5)
N1A C7A 1.326(5)
N1A C1A 1.370(5)
N2A C12A 1.368(5)
N2A C6A 1.392(5)
N2A C13A 1.449(5)
N3A C9A 1.361(5)
N3A C19A 1.425(5)
N3A H3A 0.8800
N4A C10A 1.333(5)
N4A C25A 1.475(5)
N4A H4A 0.8800
C1A C6A 1.406(6)
C1A C2A 1.414(6)
C2A C3A 1.355(6)
C2A H2A 0.9500
C3A C4A 1.410(7)
C3A H3A1 0.9500
C4A C5A 1.373(6)
C4A H4A1 0.9500
C5A C6A 1.400(6)
C5A H5A 0.9500
C7A C8A 1.422(6)
C7A C12A 1.453(6)
C8A C9A 1.365(6)
C8A H8A 0.9500
C9A C10A 1.489(6)
C10A C11A 1.397(6)
C11A C12A 1.386(6)
C11A H11A 0.9500
C13A C18A 1.387(6)
C13A C14A 1.394(6)
C14A C15A 1.381(6)
C14A H14A 0.9500
C15A C16A 1.387(6)
C15A H15A 0.9500
C16A C17A 1.394(6)
C17A C18A 1.385(6)
C17A H17A 0.9500
C18A H18A 0.9500
C19A C20A 1.381(6)
C19A C24A 1.389(6)
C20A C21A 1.394(6)
C20A H20A 0.9500
C21A C22A 1.376(6)
C21A H21A 0.9500
C22A C23A 1.367(7)
C23A C24A 1.394(6)
C23A H23A 0.9500
C24A H24A 0.9500
C25A C27A 1.509(6)
C25A C26A 1.514(6)
C25A H25A 1.0000
C26A H26A 0.9800
C26A H26B 0.9800
C26A H26C 0.9800
C27A H27A 0.9800
C27A H27B 0.9800
C27A H27C 0.9800
Cl1B C02B 1.747(5)
N1B C7B 1.327(5)
N1B C1B 1.380(5)
N2B C12B 1.372(5)
N2B C6B 1.381(5)
N2B C02H 1.452(6)
N3B C9B 1.365(5)
N3B H3B 0.8800
N4B C10B 1.334(5)
N4B C13B 1.471(6)
N4B H4B 0.8800
C1B C6B 1.410(6)
C1B C2B 1.412(6)
C02B C02I 1.379(7)
C02B C02D 1.384(6)
C2B C3B 1.367(6)
C2B H2B 0.9500
C3B C4B 1.401(7)
C3B H3B1 0.9500
C4B C5B 1.369(6)
C4B H4B1 0.9500
C5B C6B 1.411(6)
C5B H5B 0.9500
C7B C8B 1.413(6)
C7B C12B 1.461(6)
C8B C9B 1.371(6)
C8B H8B 0.9500
C9B C10B 1.473(6)
C10B C11B 1.403(6)
C11B C12B 1.358(6)
C11B H11B 0.9500
C13B C15B 1.521(7)
C13B C14B 1.524(6)
C13B H13B 1.0000
C14B H14B 0.9800
C14B H14C 0.9800
C14B H14D 0.9800
C15B H15B 0.9800
C15B H15C 0.9800
C15B H15D 0.9800
Cl1C C16C 1.728(8)
Cl2C C22C 1.757(6)
N1C C12C 1.327(6)
N1C C1C 1.372(7)
N2C C7C 1.375(6)
N2C C6C 1.390(7)
N2C C13C 1.437(8)
N3C C10C 1.368(6)
N3C C19C 1.423(6)
N3C H3C 0.8800
N4C C9C 1.321(6)
N4C C25C 1.462(6)
N4C H4C 0.8800
C1C C6C 1.407(8)
C1C C2C 1.413(7)
C2C C3C 1.377(9)
C2C H2C 0.9500
C3C C4C 1.396(9)
C3C H3C1 0.9500
C4C C5C 1.383(8)
C4C H4C1 0.9500
C5C C6C 1.408(7)
C5C H5C 0.9500
C7C C8C 1.377(7)
C7C C12C 1.448(7)
C8C C9C 1.408(6)
C8C H8C 0.9500
C9C C10C 1.473(7)
C10C C11C 1.361(7)
C11C C12C 1.421(7)
C11C H11C 0.9500
C13C C14C 1.368(10)
C13C C18C 1.394(9)
C14C C15C 1.405(9)
C14C H14E 0.9500
C15C C16C 1.393(14)
C15C H15E 0.9500
C16C C17C 1.377(15)
C17C C18C 1.350(13)
C17C H17C 0.9500
C18C H18C 0.9500
C19C C24C 1.377(8)
C19C C20C 1.384(8)
C20C C21C 1.375(8)
C20C H20C 0.9500
C21C C22C 1.354(10)
C21C H21C 0.9500
C22C C23C 1.382(10)
C23C C24C 1.380(8)
C23C H23C 0.9500
C24C H24C 0.9500
C25C C27C 1.514(8)
C25C C26C 1.521(8)
C25C H25C 1.0000
C26C H26D 0.9800
C26C H26E 0.9800
C26C H26F 0.9800
C27C H27D 0.9800
C27C H27E 0.9800
C27C H27F 0.9800
Cl1D C16D 1.748(7)
Cl2D C22D 1.753(6)
N1D C12D 1.322(7)
N1D C1D 1.368(6)
N2D C7D 1.378(6)
N2D C6D 1.385(8)
N2D C13D 1.450(8)
N3D C10D 1.378(6)
N3D C19D 1.423(6)
N3D H3D 0.8800
N4D C9D 1.328(6)
N4D C25D 1.467(7)
N4D H4D 0.8800
C1D C2D 1.405(9)
C1D C6D 1.405(9)
C2D C3D 1.367(8)
C2D H2D 0.9500
C02D C01Y 1.382(6)
C02D H02D 0.9500
C3D C4D 1.396(10)
C3D H3D1 0.9500
C4D C5D 1.386(10)
C4D H4D1 0.9500
C5D C6D 1.425(7)
C5D H5D 0.9500
C7D C8D 1.382(8)
C7D C12D 1.449(8)
C8D C9D 1.412(6)
C8D H8D 0.9500
C9D C10D 1.481(7)
C10D C11D 1.358(7)
C11D C12D 1.414(7)
C11D H11D 0.9500
C13D C18D 1.378(8)
C13D C14D 1.381(8)
C14D C15D 1.372(8)
C14D H14F 0.9500
C15D C16D 1.383(8)
C15D H15F 0.9500
C16D C17D 1.369(9)
C17D C18D 1.382(9)
C17D H17D 0.9500
C18D H18D 0.9500
C19D C20D 1.380(7)
C19D C24D 1.399(7)
C20D C21D 1.391(7)
C20D H20D 0.9500
C21D C22D 1.389(7)
C21D H21D 0.9500
C22D C23D 1.370(8)
C23D C24D 1.388(7)
C23D H23D 0.9500
C24D H24D 0.9500
C25D C27D 1.517(7)
C25D C26D 1.527(8)
C25D H25D 1.0000
C26D H26G 0.9800
C26D H26H 0.9800
C26D H26I 0.9800
C27D H27G 0.9800
C27D H27H 0.9800
C27D H27I 0.9800
P1E O4E 1.499(3)
P1E O5E 1.517(3)
P1E O2E 1.567(3)
P1E O3E 1.571(3)
O2E H2E 0.8400
O3E H3E 0.8400
P1F O2F 1.494(3)
P1F O4F 1.524(3)
P1F O5F 1.576(3)
P1F O3F 1.576(3)
O3F H3F 0.8400
O5F H5F 0.8400
C02F C02G 1.388(6)
C02F H02F 0.9500
P1G O4G 1.510(3)
P1G O5G 1.511(3)
P1G O3G 1.561(3)
P1G O2G 1.575(3)
O2G H2G 0.8400
O3G H3G 0.8400
C02G H02G 0.9500
P1H O4H 1.499(4)
P1H O2H 1.511(3)
P1H O3H 1.558(4)
P1H O5H 1.575(4)
O3H H3H 0.8400
O5H H5H 0.8400
C02H C01Y 1.383(6)
C02I H02I 0.9500
C01X H01X 0.9500
C01Y H01Y 0.9500
